data_7110586
loop_
_publ_author_name
'Antorrena, Guillermo'
'Palacio, Fernando'
'Davies, John E.'
'Hartley, Matthew'
'Rawson, Jeremy M.'
'Smith, J.Nicholas B.'
'Steiner, Alexander'

_publ_section_title
;
 A novel paramagnetic dithiadiazolyl radical: Crystal structure and
 magnetic properties of p-BrC6F4CNSSN&#x2022;
;
_journal_issue 15
_journal_name_full 'Chemical Communications'
_journal_page_first 1393
_journal_paper_doi 10.1039/a903771c
_journal_year 1999
_chemical_formula_sum 'C7 Br F4 N2 S2'
_chemical_formula_weight 332.12
_chemical_name_common para-bromotetrafluorophenyl-1,2,3,5-dithiadiazolyl
_chemical_name_systematic
;
4-(4'-bromo-2',3',5',6'-tetrafluorophenyl)-1,2,3,5-dithiadiazolyl
;
_space_group_IT_number 41
_symmetry_cell_setting orthorhombic
_symmetry_space_group_name_Hall 'A 2 -2ab'
_symmetry_space_group_name_H-M 'A b a 2'
_atom_sites_solution_hydrogens geom
_atom_sites_solution_primary direct
_atom_sites_solution_secondary difmap
_audit_creation_method SHELXL-97
_cell_angle_alpha 90.00
_cell_angle_beta 90.00
_cell_angle_gamma 90.00
_cell_formula_units_Z 8
_cell_length_a 8.263(2)
_cell_length_b 20.426(4)
_cell_length_c 11.556(2)
_cell_measurement_temperature 150(2)
_cell_volume 1950.4(7)
_computing_structure_refinement 'SHELXL-97 (Sheldrick, 1997)'
_computing_structure_solution 'SHELXS-97 (Sheldrick, 1990)'
_diffrn_ambient_temperature 293(2)
_diffrn_measured_fraction_theta_full 0.500
_diffrn_measured_fraction_theta_max 0.500
_diffrn_radiation_monochromator graphite
_diffrn_radiation_source 'fine-focus sealed tube'
_diffrn_radiation_type MoK\a
_diffrn_radiation_wavelength 0.71073
_diffrn_reflns_av_R_equivalents 0.0449
_diffrn_reflns_av_sigmaI/netI 0.1121
_diffrn_reflns_limit_h_max 10
_diffrn_reflns_limit_h_min 0
_diffrn_reflns_limit_k_max 0
_diffrn_reflns_limit_k_min -26
_diffrn_reflns_limit_l_max 14
_diffrn_reflns_limit_l_min -14
_diffrn_reflns_number 2292
_diffrn_reflns_theta_full 27.51
_diffrn_reflns_theta_max 27.51
_diffrn_reflns_theta_min 3.17
_exptl_absorpt_coefficient_mu 4.672
_exptl_crystal_colour Red
_exptl_crystal_density_diffrn 2.262
_exptl_crystal_density_method 'not measured'
_exptl_crystal_description Block
_exptl_crystal_F_000 1272
_exptl_crystal_size_max 0.35
_exptl_crystal_size_mid 0.25
_exptl_crystal_size_min 0.20
_refine_diff_density_max 0.909
_refine_diff_density_min -0.593
_refine_diff_density_rms 0.142
_refine_ls_abs_structure_details 'Flack H D (1983), Acta Cryst. A39, 876-881'
_refine_ls_abs_structure_Flack -0.02(2)
_refine_ls_extinction_method none
_refine_ls_goodness_of_fit_ref 1.026
_refine_ls_hydrogen_treatment mixed
_refine_ls_matrix_type full
_refine_ls_number_parameters 145
_refine_ls_number_reflns 2175
_refine_ls_number_restraints 1
_refine_ls_restrained_S_all 1.026
_refine_ls_R_factor_all 0.1328
_refine_ls_R_factor_gt 0.0643
_refine_ls_shift/su_max 0.000
_refine_ls_shift/su_mean 0.000
_refine_ls_structure_factor_coef Fsqd
_refine_ls_weighting_details 'w=1/[\s^2^(Fo^2^)+(0.0564P)^2^+0.0000P] where P=(Fo^2^+2Fc^2^)/3'
_refine_ls_weighting_scheme calc
_refine_ls_wR_factor_gt 0.1173
_refine_ls_wR_factor_ref 0.1428
_reflns_number_gt 1308
_reflns_number_total 2175
_reflns_threshold_expression >2sigma(I)
_cod_data_source_file 903771csup1.cif
_cod_data_source_block jeremy
_cod_depositor_comments
;
The following automatic conversions were performed:

'_refine_ls_weighting_scheme' value 'calc
w=1/[\s^2^(Fo^2^)+(0.0564P)^2^+0.0000P] where P=(Fo^2^+2Fc^2^)/3' was
changed to 'calc'. New tag '_refine_ls_weighting_details' was
created. The value of the new tag was set to
'w=1/[\s^2^(Fo^2^)+(0.0564P)^2^+0.0000P] where P=(Fo^2^+2Fc^2^)/3'.

Automatic conversion script
Id: cif_fix_values 3143 2015-03-26 13:38:13Z robertas 
;
_cod_original_sg_symbol_H-M Aba2
_cod_database_code 7110586

loop_
_symmetry_equiv_pos_as_xyz
'x, y, z'
'-x, -y, z'
'x+1/2, -y+1/2, z'
'-x+1/2, y+1/2, z'
'x, y+1/2, z+1/2'
'-x, -y+1/2, z+1/2'
'x+1/2, -y+1, z+1/2'
'-x+1/2, y+1, z+1/2'

loop_
_atom_site_label
_atom_site_type_symbol
_atom_site_fract_x
_atom_site_fract_y
_atom_site_fract_z
_atom_site_U_iso_or_equiv
_atom_site_adp_type
_atom_site_occupancy
_atom_site_calc_flag
Br1 Br 0.00542(16) 0.16845(4) 0.19779(11) 0.0341(3) Uani 1 d
S1 S 0.2333(4) 0.50649(12) -0.2004(2) 0.0398(7) Uani 1 d
S2 S 0.3028(4) 0.54158(14) -0.0398(3) 0.0506(10) Uani 1 d
N1 N 0.1761(12) 0.4352(4) -0.1494(8) 0.037(2) Uani 1 d
N2 N 0.2577(15) 0.4752(4) 0.0306(8) 0.041(3) Uani 1 d
F1 F -0.0118(9) 0.4193(3) 0.1555(5) 0.0336(15) Uani 1 d
F2 F -0.0938(8) 0.3077(3) 0.2565(6) 0.0341(15) Uani 1 d
F3 F 0.2253(8) 0.1911(3) -0.0119(5) 0.0356(17) Uani 1 d
F4 F 0.3098(8) 0.3037(3) -0.1118(6) 0.0294(17) Uani 1 d
C1 C 0.1996(12) 0.4284(4) -0.0374(9) 0.023(2) Uani 1 d
C2 C 0.1519(12) 0.3646(5) 0.0165(9) 0.024(2) Uani 1 d
C3 C 0.0526(13) 0.3633(5) 0.1130(10) 0.028(2) Uani 1 d
C4 C 0.0085(14) 0.3060(5) 0.1666(8) 0.027(2) Uani 1 d
C5 C 0.0669(12) 0.2473(5) 0.1253(10) 0.025(2) Uani 1 d
C6 C 0.1655(13) 0.2478(4) 0.0301(10) 0.026(2) Uani 1 d
C7 C 0.2075(14) 0.3052(5) -0.0240(10) 0.024(2) Uani 1 d

loop_
_atom_site_aniso_label
_atom_site_aniso_U_11
_atom_site_aniso_U_22
_atom_site_aniso_U_33
_atom_site_aniso_U_23
_atom_site_aniso_U_13
_atom_site_aniso_U_12
Br1 0.0396(5) 0.0265(4) 0.0362(5) 0.0116(6) -0.0074(8) -0.0090(6)
S1 0.066(2) 0.0226(13) 0.0306(13) 0.0049(14) 0.0047(14) -0.0093(15)
S2 0.091(3) 0.0181(12) 0.043(2) -0.0003(16) 0.004(2) -0.0175(16)
N1 0.059(7) 0.018(4) 0.034(6) 0.003(4) 0.002(5) -0.008(4)
N2 0.075(8) 0.028(4) 0.021(5) -0.004(4) 0.002(5) -0.015(5)
F1 0.041(4) 0.025(3) 0.034(3) -0.002(2) 0.011(3) 0.003(3)
F2 0.039(4) 0.037(4) 0.026(3) 0.004(3) 0.007(3) -0.007(3)
F3 0.049(4) 0.022(3) 0.036(4) -0.003(2) -0.001(4) 0.008(3)
F4 0.036(4) 0.024(3) 0.028(4) 0.000(3) 0.014(3) 0.002(3)
C1 0.033(6) 0.014(4) 0.021(5) 0.000(4) 0.002(5) -0.001(4)
C2 0.026(6) 0.023(5) 0.024(6) 0.000(4) -0.004(5) 0.004(4)
C3 0.033(6) 0.027(5) 0.026(6) -0.001(5) -0.003(5) 0.009(5)
C4 0.025(5) 0.032(5) 0.022(6) 0.004(4) -0.003(6) -0.003(6)
C5 0.022(5) 0.024(5) 0.028(6) 0.010(4) -0.002(5) -0.004(4)
C6 0.028(5) 0.010(4) 0.040(6) 0.001(5) -0.004(5) 0.006(4)
C7 0.023(6) 0.018(5) 0.031(7) -0.006(5) 0.006(5) -0.004(4)

loop_
_atom_type_symbol
_atom_type_description
_atom_type_scat_dispersion_real
_atom_type_scat_dispersion_imag
_atom_type_scat_source
C C 0.0033 0.0016 'International Tables Vol C Tables 4.2.6.8 and 6.1.1.4'
N N 0.0061 0.0033 'International Tables Vol C Tables 4.2.6.8 and 6.1.1.4'
F F 0.0171 0.0103 'International Tables Vol C Tables 4.2.6.8 and 6.1.1.4'
S S 0.1246 0.1234 'International Tables Vol C Tables 4.2.6.8 and 6.1.1.4'
Br Br -0.2901 2.4595 'International Tables Vol C Tables 4.2.6.8 and 6.1.1.4'

loop_
_geom_angle_atom_site_label_1
_geom_angle_atom_site_label_2
_geom_angle_atom_site_label_3
_geom_angle
N1 S1 S2 93.7(4)
N2 S2 S1 95.5(3)
C1 N1 S1 113.9(7)
C1 N2 S2 112.8(7)
N1 C1 N2 124.0(9)
N1 C1 C2 117.6(9)
N2 C1 C2 118.4(9)
C7 C2 C3 117.0(10)
C7 C2 C1 122.5(10)
C3 C2 C1 120.6(9)
F1 C3 C4 116.8(9)
F1 C3 C2 120.6(10)
C4 C3 C2 122.5(10)
F2 C4 C3 119.7(10)
F2 C4 C5 120.8(9)
C3 C4 C5 119.5(10)
C6 C5 C4 118.7(9)
C6 C5 Br1 121.6(8)
C4 C5 Br1 119.7(8)
F3 C6 C5 120.0(9)
F3 C6 C7 118.4(10)
C5 C6 C7 121.6(9)
F4 C7 C6 119.5(10)
F4 C7 C2 119.6(10)
C6 C7 C2 120.8(10)

loop_
_geom_bond_atom_site_label_1
_geom_bond_atom_site_label_2
_geom_bond_distance
Br1 C5 1.885(10)
S1 N1 1.640(8)
S1 S2 2.070(4)
S2 N2 1.624(9)
N1 C1 1.317(14)
N2 C1 1.327(12)
F1 C3 1.353(12)
F2 C4 1.339(12)
F3 C6 1.351(10)
F4 C7 1.321(12)
C1 C2 1.497(13)
C2 C7 1.381(13)
C2 C3 1.384(15)
C3 C4 1.373(15)
C4 C5 1.379(15)
C5 C6 1.369(15)
C6 C7 1.372(13)
